data_4076341
loop_
_publ_author_name
'Tan, Runyu'
'Chiu, Frederick Sin Nang'
'Hadzovic, Alen'
'Song, Datong'

_publ_section_title
;
 Construction of Rhodium(I) and Gold(I) Macrocycles by Transferring a
 Phosphine-Functionalized 4,5-Diazafluorenide Ligand from Its Copper(I)
 N-Heterocyclic Carbene Complex
;
_journal_issue 6
_journal_name_full Organometallics
_journal_page_first 2184
_journal_paper_doi 10.1021/om200994b
_journal_volume 31
_journal_year 2012
_chemical_formula_moiety 'C47 H45 N2 O P2 Rh'
_chemical_formula_sum 'C47 H45 N2 O P2 Rh'
_chemical_formula_weight 818.70
_chemical_name_systematic
; 
 ? 
;
_space_group_IT_number 14
_symmetry_cell_setting monoclinic
_symmetry_space_group_name_Hall '-P 2yn'
_symmetry_space_group_name_H-M 'P 1 21/n 1'
_atom_sites_solution_hydrogens geom
_atom_sites_solution_primary direct
_atom_sites_solution_secondary difmap
_audit_creation_method SHELXL-97
_cell_angle_alpha 90.00
_cell_angle_beta 91.391(3)
_cell_angle_gamma 90.00
_cell_formula_units_Z 4
_cell_length_a 11.7744(6)
_cell_length_b 26.7682(15)
_cell_length_c 12.3243(6)
_cell_measurement_reflns_used 6814
_cell_measurement_temperature 150(2)
_cell_measurement_theta_max 25.0
_cell_measurement_theta_min 2.81
_cell_volume 3883.2(3)
_computing_structure_refinement 'SHELXL-97 (Sheldrick, 1997)'
_computing_structure_solution 'SHELXS-97 (Sheldrick, 1990)'
_diffrn_ambient_temperature 150(2)
_diffrn_measured_fraction_theta_full 0.997
_diffrn_measured_fraction_theta_max 0.997
_diffrn_radiation_monochromator graphite
_diffrn_radiation_source 'fine-focus sealed tube'
_diffrn_radiation_type MoK\a
_diffrn_radiation_wavelength 0.71073
_diffrn_reflns_av_R_equivalents 0.0770
_diffrn_reflns_av_sigmaI/netI 0.0716
_diffrn_reflns_limit_h_max 12
_diffrn_reflns_limit_h_min -13
_diffrn_reflns_limit_k_max 31
_diffrn_reflns_limit_k_min -31
_diffrn_reflns_limit_l_max 14
_diffrn_reflns_limit_l_min -14
_diffrn_reflns_number 29146
_diffrn_reflns_theta_full 25.00
_diffrn_reflns_theta_max 25.00
_diffrn_reflns_theta_min 2.81
_exptl_absorpt_coefficient_mu 0.561
_exptl_absorpt_correction_T_max 0.9693
_exptl_absorpt_correction_T_min 0.9418
_exptl_absorpt_correction_type multi-scan
_exptl_absorpt_process_details 'Bruker APEX 2'
_exptl_crystal_colour red
_exptl_crystal_density_diffrn 1.400
_exptl_crystal_density_method 'not measured'
_exptl_crystal_description prism
_exptl_crystal_F_000 1696
_exptl_crystal_size_max 0.16
_exptl_crystal_size_mid 0.08
_exptl_crystal_size_min 0.06
_refine_diff_density_max 0.550
_refine_diff_density_min -0.408
_refine_diff_density_rms 0.083
_refine_ls_extinction_method none
_refine_ls_goodness_of_fit_ref 1.002
_refine_ls_hydrogen_treatment constr
_refine_ls_matrix_type full
_refine_ls_number_parameters 478
_refine_ls_number_reflns 6814
_refine_ls_number_restraints 0
_refine_ls_restrained_S_all 1.002
_refine_ls_R_factor_all 0.0701
_refine_ls_R_factor_gt 0.0391
_refine_ls_shift/su_max 0.002
_refine_ls_shift/su_mean 0.000
_refine_ls_structure_factor_coef Fsqd
_refine_ls_weighting_details 'calc w=1/[\s^2^(Fo^2^)+(0.0341P)^2^+1.5963P] where P=(Fo^2^+2Fc^2^)/3'
_refine_ls_weighting_scheme calc
_refine_ls_wR_factor_gt 0.0757
_refine_ls_wR_factor_ref 0.0865
_reflns_number_gt 4932
_reflns_number_total 6814
_reflns_threshold_expression >2sigma(I)
_cod_data_source_file om200994b_si_001.cif
_cod_data_source_block 2b
_cod_depositor_comments
;
The following automatic conversions were performed:

'_symmetry_cell_setting' value 'Monoclinic' changed to 'monoclinic'
according to /home/saulius/struct/CIF-dictionaries/cif_core.dic
dictionary named 'cif_core.dic' version 2.4.1 from 2010-06-29.

Automatic conversion script
Id: cif_fix_values 1715 2011-07-08 13:25:40Z adriana 
;
_cod_original_sg_symbol_H-M 'P 21/n'
_cod_database_code 4076341

loop_
_symmetry_equiv_pos_as_xyz
'x, y, z'
'-x+1/2, y+1/2, -z+1/2'
'-x, -y, -z'
'x-1/2, -y-1/2, z-1/2'

loop_
_atom_site_label
_atom_site_type_symbol
_atom_site_fract_x
_atom_site_fract_y
_atom_site_fract_z
_atom_site_U_iso_or_equiv
_atom_site_adp_type
_atom_site_occupancy
_atom_site_symmetry_multiplicity
_atom_site_calc_flag
_atom_site_refinement_flags
Rh1 Rh 0.01704(2) 0.909241(10) 0.15852(2) 0.01453(9) Uani 1 1 d .
P1 P 0.01820(8) 0.89614(3) 0.33474(7) 0.0167(2) Uani 1 1 d .
P2 P 0.11161(8) 0.84003(4) 0.11306(7) 0.0172(2) Uani 1 1 d .
N1 N -0.0135(2) 0.92642(10) -0.0078(2) 0.0159(7) Uani 1 1 d .
N2 N 0.2239(2) 0.97195(11) 0.0365(2) 0.0195(7) Uani 1 1 d .
C1 C -0.1069(3) 0.90599(14) -0.0540(3) 0.0199(8) Uani 1 1 d .
H1A H -0.1467 0.8813 -0.0147 0.024 Uiso 1 1 calc R
C1S C -0.3439(4) 0.9633(2) 0.5143(4) 0.0650(16) Uani 1 1 d .
H1SA H -0.2699 0.9795 0.5067 0.097 Uiso 1 1 calc R
H1SB H -0.4000 0.9794 0.4659 0.097 Uiso 1 1 calc R
H1SC H -0.3376 0.9279 0.4950 0.097 Uiso 1 1 calc R
C2 C -0.1481(3) 0.91927(13) -0.1568(3) 0.0228(9) Uani 1 1 d .
H2A H -0.2119 0.9022 -0.1877 0.027 Uiso 1 1 calc R
C2S C -0.3803(4) 0.9677(2) 0.6278(4) 0.0671(17) Uani 1 1 d .
H2SA H -0.3226 0.9520 0.6766 0.080 Uiso 1 1 calc R
H2SB H -0.3855 1.0035 0.6475 0.080 Uiso 1 1 calc R
C3 C -0.0969(3) 0.95717(14) -0.2142(3) 0.0211(9) Uani 1 1 d .
H3A H -0.1267 0.9674 -0.2830 0.025 Uiso 1 1 calc R
C3S C -0.5229(4) 0.9484(2) 0.7484(4) 0.0591(15) Uani 1 1 d .
H3SA H -0.5299 0.9841 0.7684 0.071 Uiso 1 1 calc R
H3SB H -0.4659 0.9331 0.7985 0.071 Uiso 1 1 calc R
C4 C -0.0009(3) 0.97979(13) -0.1689(3) 0.0141(8) Uani 1 1 d .
C4S C -0.6336(4) 0.9236(2) 0.7626(5) 0.0654(16) Uani 1 1 d .
H4SA H -0.6564 0.9269 0.8382 0.098 Uiso 1 1 calc R
H4SB H -0.6269 0.8881 0.7443 0.098 Uiso 1 1 calc R
H4SC H -0.6910 0.9392 0.7147 0.098 Uiso 1 1 calc R
C5 C 0.0418(3) 0.96043(13) -0.0682(3) 0.0163(8) Uani 1 1 d .
C6 C 0.1522(3) 0.98276(13) -0.0464(3) 0.0158(8) Uani 1 1 d .
C7 C 0.1729(3) 1.01675(13) -0.1321(3) 0.0183(8) Uani 1 1 d .
C8 C 0.2777(3) 1.04072(14) -0.1291(3) 0.0238(9) Uani 1 1 d .
H8A H 0.2972 1.0638 -0.1842 0.029 Uiso 1 1 calc R
C9 C 0.3529(3) 1.03030(15) -0.0441(3) 0.0273(9) Uani 1 1 d .
H9A H 0.4247 1.0465 -0.0398 0.033 Uiso 1 1 calc R
C10 C 0.3230(3) 0.99606(15) 0.0352(3) 0.0257(9) Uani 1 1 d .
H10A H 0.3767 0.9894 0.0922 0.031 Uiso 1 1 calc R
C11 C -0.0749(3) 0.98041(13) 0.2081(3) 0.0165(8) Uani 1 1 d .
C12 C -0.1003(3) 0.98089(14) 0.3295(3) 0.0208(8) Uani 1 1 d .
H12A H -0.1109 1.0158 0.3535 0.025 Uiso 1 1 calc R
H12B H -0.1721 0.9627 0.3414 0.025 Uiso 1 1 calc R
C13 C -0.0057(3) 0.95700(13) 0.3982(3) 0.0211(8) Uani 1 1 d .
H13A H -0.0292 0.9529 0.4743 0.025 Uiso 1 1 calc R
H13B H 0.0641 0.9776 0.3974 0.025 Uiso 1 1 calc R
C14 C -0.1018(3) 0.86319(13) 0.3956(3) 0.0194(8) Uani 1 1 d .
C15 C -0.1972(3) 0.85023(14) 0.3334(3) 0.0260(9) Uani 1 1 d .
H15A H -0.1976 0.8557 0.2572 0.031 Uiso 1 1 calc R
C16 C -0.2917(3) 0.82950(15) 0.3809(3) 0.0323(10) Uani 1 1 d .
H16A H -0.3561 0.8205 0.3372 0.039 Uiso 1 1 calc R
C17 C -0.2924(3) 0.82193(15) 0.4912(3) 0.0327(10) Uani 1 1 d .
H17A H -0.3570 0.8075 0.5236 0.039 Uiso 1 1 calc R
C18 C -0.1993(3) 0.83521(15) 0.5547(3) 0.0297(10) Uani 1 1 d .
H18A H -0.2002 0.8304 0.6311 0.036 Uiso 1 1 calc R
C19 C -0.1044(3) 0.85549(14) 0.5073(3) 0.0247(9) Uani 1 1 d .
H19A H -0.0402 0.8643 0.5515 0.030 Uiso 1 1 calc R
C20 C 0.1403(3) 0.87087(14) 0.4118(3) 0.0197(8) Uani 1 1 d .
C21 C 0.2339(3) 0.90143(15) 0.4330(3) 0.0303(10) Uani 1 1 d .
H21A H 0.2313 0.9355 0.4111 0.036 Uiso 1 1 calc R
C22 C 0.3313(4) 0.88313(18) 0.4855(3) 0.0392(11) Uani 1 1 d .
H22A H 0.3947 0.9044 0.4988 0.047 Uiso 1 1 calc R
C23 C 0.3350(4) 0.83449(18) 0.5177(3) 0.0385(11) Uani 1 1 d .
H23A H 0.4009 0.8221 0.5548 0.046 Uiso 1 1 calc R
C24 C 0.2446(4) 0.80295(16) 0.4974(3) 0.0340(10) Uani 1 1 d .
H24A H 0.2483 0.7689 0.5193 0.041 Uiso 1 1 calc R
C25 C 0.1475(3) 0.82157(15) 0.4441(3) 0.0260(9) Uani 1 1 d .
H25A H 0.0851 0.7999 0.4299 0.031 Uiso 1 1 calc R
C26 C 0.0836(3) 0.78246(14) 0.1887(3) 0.0223(9) Uani 1 1 d .
C27 C -0.0295(3) 0.77007(15) 0.2086(3) 0.0301(10) Uani 1 1 d .
H27A H -0.0888 0.7912 0.1821 0.036 Uiso 1 1 calc R
C28 C -0.0561(4) 0.72716(17) 0.2668(3) 0.0426(12) Uani 1 1 d .
H28A H -0.1333 0.7188 0.2780 0.051 Uiso 1 1 calc R
C29 C 0.0284(5) 0.69708(17) 0.3079(3) 0.0482(13) Uani 1 1 d .
H29A H 0.0097 0.6682 0.3484 0.058 Uiso 1 1 calc R
C30 C 0.1400(5) 0.70859(16) 0.2907(3) 0.0440(12) Uani 1 1 d .
H30A H 0.1984 0.6874 0.3188 0.053 Uiso 1 1 calc R
C31 C 0.1680(4) 0.75117(15) 0.2321(3) 0.0323(10) Uani 1 1 d .
H31A H 0.2456 0.7590 0.2216 0.039 Uiso 1 1 calc R
C32 C 0.2682(3) 0.84300(13) 0.1182(3) 0.0190(8) Uani 1 1 d .
C33 C 0.3208(3) 0.88071(14) 0.1778(3) 0.0242(9) Uani 1 1 d .
H33A H 0.2760 0.9052 0.2126 0.029 Uiso 1 1 calc R
C34 C 0.4382(3) 0.88307(16) 0.1869(3) 0.0324(10) Uani 1 1 d .
H34A H 0.4734 0.9089 0.2284 0.039 Uiso 1 1 calc R
C35 C 0.5043(3) 0.84780(16) 0.1357(3) 0.0331(10) Uani 1 1 d .
H35A H 0.5848 0.8494 0.1420 0.040 Uiso 1 1 calc R
C36 C 0.4527(3) 0.81045(16) 0.0756(3) 0.0307(10) Uani 1 1 d .
H36A H 0.4977 0.7863 0.0400 0.037 Uiso 1 1 calc R
C37 C 0.3358(3) 0.80806(15) 0.0670(3) 0.0256(9) Uani 1 1 d .
H37A H 0.3010 0.7821 0.0253 0.031 Uiso 1 1 calc R
C38 C 0.0871(3) 0.81946(13) -0.0286(3) 0.0188(8) Uani 1 1 d .
C39 C 0.1406(3) 0.84538(14) -0.1108(3) 0.0229(9) Uani 1 1 d .
H39A H 0.1926 0.8714 -0.0924 0.027 Uiso 1 1 calc R
C40 C 0.1195(3) 0.83392(15) -0.2195(3) 0.0283(10) Uani 1 1 d .
H40A H 0.1560 0.8522 -0.2748 0.034 Uiso 1 1 calc R
C41 C 0.0443(3) 0.79545(16) -0.2468(3) 0.0319(10) Uani 1 1 d .
H41A H 0.0303 0.7870 -0.3208 0.038 Uiso 1 1 calc R
C42 C -0.0094(3) 0.76988(15) -0.1666(3) 0.0300(9) Uani 1 1 d .
H42A H -0.0608 0.7437 -0.1852 0.036 Uiso 1 1 calc R
C43 C 0.0110(3) 0.78199(14) -0.0580(3) 0.0228(9) Uani 1 1 d .
H43A H -0.0278 0.7643 -0.0032 0.027 Uiso 1 1 calc R
O1S O -0.4845(3) 0.94507(13) 0.6427(2) 0.0511(9) Uani 1 1 d .

loop_
_atom_site_aniso_label
_atom_site_aniso_U_11
_atom_site_aniso_U_22
_atom_site_aniso_U_33
_atom_site_aniso_U_23
_atom_site_aniso_U_13
_atom_site_aniso_U_12
Rh1 0.01794(17) 0.01411(15) 0.01151(13) 0.00042(12) -0.00015(10) -0.00054(13)
P1 0.0215(6) 0.0158(5) 0.0128(4) 0.0012(4) -0.0004(4) -0.0002(4)
P2 0.0215(6) 0.0158(5) 0.0142(4) 0.0004(4) -0.0004(4) -0.0005(4)
N1 0.0158(17) 0.0153(16) 0.0166(15) -0.0021(12) 0.0002(12) 0.0031(13)
N2 0.0161(18) 0.0229(18) 0.0193(15) 0.0003(13) -0.0023(13) 0.0010(14)
C1 0.021(2) 0.017(2) 0.0213(18) -0.0006(16) 0.0039(15) -0.0025(17)
C1S 0.065(4) 0.061(4) 0.070(4) -0.006(3) 0.026(3) -0.004(3)
C2 0.024(2) 0.021(2) 0.0233(19) -0.0034(16) -0.0052(16) -0.0028(17)
C2S 0.042(3) 0.108(5) 0.052(3) 0.005(3) 0.007(2) -0.034(3)
C3 0.029(2) 0.022(2) 0.0129(17) 0.0009(15) -0.0002(15) 0.0013(17)
C3S 0.064(4) 0.070(4) 0.043(3) -0.010(3) 0.012(3) -0.021(3)
C4 0.014(2) 0.0150(19) 0.0132(17) -0.0006(14) 0.0012(14) 0.0026(15)
C4S 0.069(4) 0.051(4) 0.077(4) -0.008(3) 0.024(3) -0.005(3)
C5 0.020(2) 0.015(2) 0.0137(17) -0.0037(15) 0.0045(15) 0.0018(16)
C6 0.016(2) 0.018(2) 0.0140(17) 0.0002(15) 0.0006(14) 0.0042(16)
C7 0.023(2) 0.013(2) 0.0190(18) -0.0022(15) 0.0035(15) 0.0019(16)
C8 0.023(2) 0.025(2) 0.023(2) 0.0039(17) 0.0059(16) -0.0035(17)
C9 0.017(2) 0.028(2) 0.037(2) 0.0000(19) -0.0004(17) -0.0023(18)
C10 0.021(2) 0.031(2) 0.025(2) 0.0007(17) -0.0051(16) 0.0032(18)
C11 0.019(2) 0.016(2) 0.0143(17) 0.0014(14) -0.0012(15) 0.0033(16)
C12 0.028(2) 0.018(2) 0.0159(18) 0.0005(15) 0.0042(16) 0.0002(17)
C13 0.029(2) 0.021(2) 0.0130(17) -0.0009(15) 0.0035(15) -0.0020(17)
C14 0.026(2) 0.012(2) 0.0202(19) 0.0026(15) 0.0022(16) 0.0020(16)
C15 0.030(2) 0.031(2) 0.0172(19) 0.0024(17) -0.0046(17) -0.0033(18)
C16 0.026(2) 0.031(3) 0.040(2) 0.0050(19) -0.0066(19) -0.0083(19)
C17 0.030(3) 0.030(3) 0.039(2) 0.0107(19) 0.0073(19) -0.0072(19)
C18 0.032(3) 0.032(3) 0.025(2) 0.0088(18) 0.0035(18) -0.003(2)
C19 0.029(2) 0.026(2) 0.0191(19) 0.0056(16) -0.0006(16) 0.0013(18)
C20 0.025(2) 0.025(2) 0.0094(17) 0.0006(15) 0.0003(15) 0.0003(18)
C21 0.033(3) 0.029(3) 0.028(2) 0.0021(18) -0.0084(17) 0.003(2)
C22 0.031(3) 0.048(3) 0.038(2) -0.007(2) -0.011(2) -0.002(2)
C23 0.037(3) 0.049(3) 0.028(2) -0.004(2) -0.0127(19) 0.017(2)
C24 0.047(3) 0.026(2) 0.028(2) 0.0007(18) -0.001(2) 0.013(2)
C25 0.030(2) 0.028(2) 0.0191(19) -0.0015(17) -0.0002(17) 0.0047(18)
C26 0.035(2) 0.020(2) 0.0115(17) -0.0031(15) 0.0055(16) -0.0025(18)
C27 0.044(3) 0.023(2) 0.023(2) -0.0053(17) 0.0037(18) -0.009(2)
C28 0.065(3) 0.031(3) 0.031(2) -0.004(2) 0.014(2) -0.022(3)
C29 0.099(4) 0.021(3) 0.026(2) -0.0015(19) 0.022(3) -0.012(3)
C30 0.088(4) 0.021(2) 0.024(2) 0.0029(18) 0.012(2) 0.014(2)
C31 0.053(3) 0.023(2) 0.022(2) 0.0006(17) 0.0080(19) 0.013(2)
C32 0.024(2) 0.017(2) 0.0156(18) 0.0040(15) -0.0039(15) 0.0005(16)
C33 0.026(2) 0.025(2) 0.0213(19) 0.0013(16) -0.0023(16) -0.0007(18)
C34 0.029(3) 0.032(3) 0.036(2) 0.001(2) -0.0061(19) -0.006(2)
C35 0.023(2) 0.046(3) 0.031(2) 0.012(2) -0.0039(18) 0.004(2)
C36 0.027(3) 0.039(3) 0.026(2) 0.0054(19) 0.0031(18) 0.014(2)
C37 0.027(2) 0.027(2) 0.023(2) 0.0012(17) -0.0037(17) 0.0012(18)
C38 0.021(2) 0.019(2) 0.0163(18) -0.0009(15) -0.0014(15) 0.0041(16)
C39 0.027(2) 0.021(2) 0.0205(19) -0.0031(16) -0.0002(16) 0.0003(17)
C40 0.035(3) 0.032(3) 0.0175(19) 0.0018(17) 0.0012(17) 0.007(2)
C41 0.041(3) 0.039(3) 0.0158(19) -0.0078(18) -0.0068(18) 0.011(2)
C42 0.032(2) 0.030(2) 0.027(2) -0.0056(19) -0.0121(18) -0.003(2)
C43 0.024(2) 0.024(2) 0.0201(19) 0.0016(16) -0.0023(16) 0.0026(18)
O1S 0.0415(19) 0.065(2) 0.048(2) -0.0122(17) 0.0129(15) -0.0105(17)

loop_
_atom_type_symbol
_atom_type_description
_atom_type_scat_dispersion_real
_atom_type_scat_dispersion_imag
_atom_type_scat_source
C C 0.0033 0.0016 'International Tables Vol C Tables 4.2.6.8 and 6.1.1.4'
H H 0.0000 0.0000 'International Tables Vol C Tables 4.2.6.8 and 6.1.1.4'
N N 0.0061 0.0033 'International Tables Vol C Tables 4.2.6.8 and 6.1.1.4'
P P 0.1023 0.0942 'International Tables Vol C Tables 4.2.6.8 and 6.1.1.4'
Rh Rh -1.1178 0.9187 'International Tables Vol C Tables 4.2.6.8 and 6.1.1.4'
O O 0.0106 0.0060 'International Tables Vol C Tables 4.2.6.8 and 6.1.1.4'

loop_
_geom_angle_atom_site_label_1
_geom_angle_atom_site_label_2
_geom_angle_atom_site_label_3
_geom_angle
_geom_angle_site_symmetry_1
_geom_angle_site_symmetry_3
N1 Rh1 P1 169.98(8) . .
N1 Rh1 P2 90.64(8) . .
P1 Rh1 P2 97.12(3) . .
N1 Rh1 C11 90.41(11) . .
P1 Rh1 C11 81.98(8) . .
P2 Rh1 C11 178.31(9) . .
C13 P1 C20 103.50(16) . .
C13 P1 C14 97.17(16) . .
C20 P1 C14 102.24(16) . .
C13 P1 Rh1 106.41(11) . .
C20 P1 Rh1 123.82(11) . .
C14 P1 Rh1 119.49(12) . .
C26 P2 C32 102.15(17) . .
C26 P2 C38 101.78(16) . .
C32 P2 C38 100.27(16) . .
C26 P2 Rh1 118.09(12) . .
C32 P2 Rh1 117.28(12) . .
C38 P2 Rh1 114.58(12) . .
C1 N1 C5 116.1(3) . .
C1 N1 Rh1 116.0(2) . .
C5 N1 Rh1 127.2(2) . .
C10 N2 C6 114.9(3) . .
N1 C1 C2 123.1(3) . .
C3 C2 C1 120.4(3) . .
O1S C2S C1S 111.6(4) . .
C2 C3 C4 118.4(3) . .
O1S C3S C4S 112.9(4) . .
C3 C4 C5 117.3(3) . .
C3 C4 C11 132.5(3) . 3_575
C5 C4 C11 110.1(3) . 3_575
N1 C5 C4 124.1(3) . .
N1 C5 C6 128.1(3) . .
C4 C5 C6 107.9(3) . .
N2 C6 C7 126.1(3) . .
N2 C6 C5 126.7(3) . .
C7 C6 C5 107.2(3) . .
C8 C7 C6 116.4(3) . .
C8 C7 C11 132.5(3) . 3_575
C6 C7 C11 111.1(3) . 3_575
C9 C8 C7 118.6(3) . .
C8 C9 C10 119.8(3) . .
N2 C10 C9 124.3(3) . .
C7 C11 C4 103.0(3) 3_575 3_575
C7 C11 C12 116.9(3) 3_575 .
C4 C11 C12 116.5(3) 3_575 .
C7 C11 Rh1 104.0(2) 3_575 .
C4 C11 Rh1 102.7(2) 3_575 .
C12 C11 Rh1 111.9(2) . .
C13 C12 C11 112.5(3) . .
C12 C13 P1 104.7(2) . .
C15 C14 C19 118.2(3) . .
C15 C14 P1 120.9(3) . .
C19 C14 P1 120.6(3) . .
C16 C15 C14 120.9(3) . .
C17 C16 C15 120.0(4) . .
C16 C17 C18 120.0(4) . .
C17 C18 C19 120.0(4) . .
C18 C19 C14 120.8(4) . .
C25 C20 C21 117.7(3) . .
C25 C20 P1 123.0(3) . .
C21 C20 P1 119.2(3) . .
C22 C21 C20 121.3(4) . .
C23 C22 C21 119.5(4) . .
C22 C23 C24 121.0(4) . .
C23 C24 C25 119.2(4) . .
C20 C25 C24 121.4(4) . .
C31 C26 C27 117.5(4) . .
C31 C26 P2 124.3(3) . .
C27 C26 P2 118.1(3) . .
C28 C27 C26 120.8(4) . .
C29 C28 C27 120.3(4) . .
C28 C29 C30 120.1(4) . .
C29 C30 C31 120.2(4) . .
C30 C31 C26 120.9(4) . .
C33 C32 C37 118.5(3) . .
C33 C32 P2 118.9(3) . .
C37 C32 P2 122.6(3) . .
C34 C33 C32 120.6(4) . .
C33 C34 C35 120.1(4) . .
C36 C35 C34 119.6(4) . .
C35 C36 C37 120.1(4) . .
C36 C37 C32 121.0(4) . .
C43 C38 C39 118.2(3) . .
C43 C38 P2 123.2(3) . .
C39 C38 P2 118.5(3) . .
C40 C39 C38 121.2(4) . .
C39 C40 C41 119.5(4) . .
C42 C41 C40 119.8(3) . .
C41 C42 C43 120.4(4) . .
C38 C43 C42 120.9(3) . .
C2S O1S C3S 113.9(4) . .

loop_
_geom_bond_atom_site_label_1
_geom_bond_atom_site_label_2
_geom_bond_distance
_geom_bond_site_symmetry_2
Rh1 N1 2.123(3) .
Rh1 P1 2.1996(9) .
Rh1 P2 2.2397(10) .
Rh1 C11 2.282(3) .
P1 C13 1.832(4) .
P1 C20 1.833(4) .
P1 C14 1.841(4) .
P2 C26 1.835(4) .
P2 C32 1.844(4) .
P2 C38 1.847(3) .
N1 C1 1.342(4) .
N1 C5 1.353(4) .
N2 C10 1.334(4) .
N2 C6 1.341(4) .
C1 C2 1.392(5) .
C1S C2S 1.478(6) .
C2 C3 1.384(5) .
C2S O1S 1.385(5) .
C3 C4 1.388(5) .
C3S O1S 1.392(5) .
C3S C4S 1.478(6) .
C4 C5 1.425(4) .
C4 C11 1.478(5) 3_575
C5 C6 1.450(5) .
C6 C7 1.419(5) .
C7 C8 1.390(5) .
C7 C11 1.470(5) 3_575
C8 C9 1.384(5) .
C9 C10 1.391(5) .
C11 C7 1.470(5) 3_575
C11 C4 1.478(5) 3_575
C11 C12 1.534(4) .
C12 C13 1.523(5) .
C14 C15 1.389(5) .
C14 C19 1.393(5) .
C15 C16 1.387(5) .
C16 C17 1.374(5) .
C17 C18 1.378(5) .
C18 C19 1.384(5) .
C20 C25 1.381(5) .
C20 C21 1.393(5) .
C21 C22 1.392(5) .
C22 C23 1.361(6) .
C23 C24 1.377(6) .
C24 C25 1.397(5) .
C26 C31 1.396(5) .
C26 C27 1.399(5) .
C27 C28 1.394(5) .
C28 C29 1.367(6) .
C29 C30 1.371(6) .
C30 C31 1.393(6) .
C32 C33 1.386(5) .
C32 C37 1.390(5) .
C33 C34 1.385(5) .
C34 C35 1.386(6) .
C35 C36 1.377(6) .
C36 C37 1.380(5) .
C38 C43 1.387(5) .
C38 C39 1.391(5) .
C39 C40 1.391(5) .
C40 C41 1.394(5) .
C41 C42 1.369(5) .
C42 C43 1.393(5) .

loop_
_geom_torsion_atom_site_label_1
_geom_torsion_atom_site_label_2
_geom_torsion_atom_site_label_3
_geom_torsion_atom_site_label_4
_geom_torsion
_geom_torsion_site_symmetry_1
_geom_torsion_site_symmetry_4
N1 Rh1 P1 C13 -60.3(5) . .
P2 Rh1 P1 C13 159.21(13) . .
C11 Rh1 P1 C13 -19.35(15) . .
P2 Rh1 P1 C20 39.85(15) . .
C11 Rh1 P1 C20 -138.71(17) . .
N1 Rh1 P1 C14 48.1(5) . .
P2 Rh1 P1 C14 -92.37(14) . .
C11 Rh1 P1 C14 89.07(16) . .
N1 Rh1 P2 C26 -136.41(16) . .
P1 Rh1 P2 C26 37.23(14) . .
N1 Rh1 P2 C32 100.66(14) . .
P1 Rh1 P2 C32 -85.70(12) . .
N1 Rh1 P2 C38 -16.50(15) . .
P1 Rh1 P2 C38 157.14(13) . .
P1 Rh1 N1 C1 -53.4(6) . .
P2 Rh1 N1 C1 87.4(2) . .
C11 Rh1 N1 C1 -93.9(3) . .
P1 Rh1 N1 C5 117.3(5) . .
P2 Rh1 N1 C5 -101.8(3) . .
C11 Rh1 N1 C5 76.8(3) . .
C5 N1 C1 C2 -1.7(5) . .
Rh1 N1 C1 C2 170.2(3) . .
N1 C1 C2 C3 -3.9(6) . .
C1 C2 C3 C4 2.9(5) . .
C2 C3 C4 C5 3.2(5) . .
C2 C3 C4 C11 178.3(3) . 3_575
C1 N1 C5 C4 8.4(5) . .
Rh1 N1 C5 C4 -162.4(2) . .
C1 N1 C5 C6 -170.1(3) . .
Rh1 N1 C5 C6 19.1(5) . .
C3 C4 C5 N1 -9.3(5) . .
C11 C4 C5 N1 174.5(3) 3_575 .
C3 C4 C5 C6 169.5(3) . .
C11 C4 C5 C6 -6.7(4) 3_575 .
C10 N2 C6 C7 -0.2(5) . .
C10 N2 C6 C5 176.7(3) . .
N1 C5 C6 N2 3.5(6) . .
C4 C5 C6 N2 -175.2(3) . .
N1 C5 C6 C7 -179.1(3) . .
C4 C5 C6 C7 2.2(4) . .
N2 C6 C7 C8 0.2(5) . .
C5 C6 C7 C8 -177.2(3) . .
N2 C6 C7 C11 -179.4(3) . 3_575
C5 C6 C7 C11 3.1(4) . 3_575
C6 C7 C8 C9 -0.4(5) . .
C11 C7 C8 C9 179.1(4) 3_575 .
C7 C8 C9 C10 0.6(6) . .
C6 N2 C10 C9 0.4(5) . .
C8 C9 C10 N2 -0.6(6) . .
N1 Rh1 C11 C7 40.3(2) . 3_575
P1 Rh1 C11 C7 -133.1(2) . 3_575
N1 Rh1 C11 C4 -66.8(2) . 3_575
P1 Rh1 C11 C4 119.7(2) . 3_575
N1 Rh1 C11 C12 167.4(2) . .
P1 Rh1 C11 C12 -6.0(2) . .
C7 C11 C12 C13 156.3(3) 3_575 .
C4 C11 C12 C13 -81.3(4) 3_575 .
Rh1 C11 C12 C13 36.5(4) . .
C11 C12 C13 P1 -51.5(3) . .
C20 P1 C13 C12 175.2(2) . .
C14 P1 C13 C12 -80.3(2) . .
Rh1 P1 C13 C12 43.4(2) . .
C13 P1 C14 C15 108.0(3) . .
C20 P1 C14 C15 -146.4(3) . .
Rh1 P1 C14 C15 -5.5(3) . .
C13 P1 C14 C19 -65.0(3) . .
C20 P1 C14 C19 40.6(3) . .
Rh1 P1 C14 C19 -178.4(2) . .
C19 C14 C15 C16 -1.0(6) . .
P1 C14 C15 C16 -174.1(3) . .
C14 C15 C16 C17 0.6(6) . .
C15 C16 C17 C18 0.4(6) . .
C16 C17 C18 C19 -1.0(6) . .
C17 C18 C19 C14 0.6(6) . .
C15 C14 C19 C18 0.4(6) . .
P1 C14 C19 C18 173.5(3) . .
C13 P1 C20 C25 138.3(3) . .
C14 P1 C20 C25 37.7(3) . .
Rh1 P1 C20 C25 -101.0(3) . .
C13 P1 C20 C21 -46.2(3) . .
C14 P1 C20 C21 -146.8(3) . .
Rh1 P1 C20 C21 74.5(3) . .
C25 C20 C21 C22 -0.4(5) . .
P1 C20 C21 C22 -176.1(3) . .
C20 C21 C22 C23 -0.5(6) . .
C21 C22 C23 C24 1.2(6) . .
C22 C23 C24 C25 -0.9(6) . .
C21 C20 C25 C24 0.7(5) . .
P1 C20 C25 C24 176.3(3) . .
C23 C24 C25 C20 -0.1(5) . .
C32 P2 C26 C31 -1.8(3) . .
C38 P2 C26 C31 101.5(3) . .
Rh1 P2 C26 C31 -132.1(3) . .
C32 P2 C26 C27 175.2(3) . .
C38 P2 C26 C27 -81.4(3) . .
Rh1 P2 C26 C27 44.9(3) . .
C31 C26 C27 C28 -1.9(5) . .
P2 C26 C27 C28 -179.2(3) . .
C26 C27 C28 C29 1.7(6) . .
C27 C28 C29 C30 -0.9(6) . .
C28 C29 C30 C31 0.5(6) . .
C29 C30 C31 C26 -0.9(6) . .
C27 C26 C31 C30 1.6(5) . .
P2 C26 C31 C30 178.6(3) . .
C26 P2 C32 C33 -112.3(3) . .
C38 P2 C32 C33 143.2(3) . .
Rh1 P2 C32 C33 18.5(3) . .
C26 P2 C32 C37 66.0(3) . .
C38 P2 C32 C37 -38.6(3) . .
Rh1 P2 C32 C37 -163.3(3) . .
C37 C32 C33 C34 -0.8(5) . .
P2 C32 C33 C34 177.6(3) . .
C32 C33 C34 C35 0.5(6) . .
C33 C34 C35 C36 0.1(6) . .
C34 C35 C36 C37 -0.3(6) . .
C35 C36 C37 C32 0.0(6) . .
C33 C32 C37 C36 0.5(5) . .
P2 C32 C37 C36 -177.8(3) . .
C26 P2 C38 C43 30.0(3) . .
C32 P2 C38 C43 134.9(3) . .
Rh1 P2 C38 C43 -98.6(3) . .
C26 P2 C38 C39 -155.3(3) . .
C32 P2 C38 C39 -50.4(3) . .
Rh1 P2 C38 C39 76.1(3) . .
C43 C38 C39 C40 -0.5(5) . .
P2 C38 C39 C40 -175.5(3) . .
C38 C39 C40 C41 -0.7(6) . .
C39 C40 C41 C42 1.1(6) . .
C40 C41 C42 C43 -0.2(6) . .
C39 C38 C43 C42 1.4(5) . .
P2 C38 C43 C42 176.1(3) . .
C41 C42 C43 C38 -1.1(6) . .
C1S C2S O1S C3S -179.7(5) . .
C4S C3S O1S C2S -179.4(5) . .
